data_1520261
loop_
_publ_author_name
'Areias, L. R. P.'
'Ruivo, E. F. P.'
'Gon\,calves, L. M.'
'Duarte, M. T.'
'Andr\'e, V.'
'Moreira, R.'
'Lucas, S. D.'
'Guedes, R. C.'

_publ_section_title
;
 A unified approach toward the rational design of selective low nanomolar
 human neutrophil elastase inhibitors
;
_journal_issue 64
_journal_name_full 'RSC Advances'
_journal_page_first 51717
_journal_page_last 51721
_journal_paper_doi 10.1039/C5RA07783D
_journal_volume 5
_journal_year 2015
_chemical_formula_sum 'C20 H20 Cl F N4 O3'
_chemical_formula_weight 418.85
_chemical_name_systematic
;
 ?
;
_space_group_IT_number 33
_symmetry_cell_setting orthorhombic
_symmetry_space_group_name_Hall 'P 2c -2n'
_symmetry_space_group_name_H-M 'P n a 21'
_atom_sites_solution_hydrogens geom
_atom_sites_solution_primary direct
_atom_sites_solution_secondary difmap
_audit_creation_method SHELXL-97
_audit_update_record
;
2014-09-03 deposited with the CCDC.
2015-06-01 downloaded from the CCDC.
;
_cell_angle_alpha 90.00
_cell_angle_beta 90.00
_cell_angle_gamma 90.00
_cell_formula_units_Z 4
_cell_length_a 22.318(4)
_cell_length_b 10.108(3)
_cell_length_c 9.029(7)
_cell_measurement_reflns_used 4092
_cell_measurement_temperature 298(2)
_cell_measurement_theta_max 26.37
_cell_measurement_theta_min 2.72
_cell_volume 2036.9(17)
_computing_cell_refinement 'BRUKER SMART (Bruker, 2005)'
_computing_data_collection 'BRUKER APEX2 (Bruker, 2005)'
_computing_data_reduction 'BRUKER SAINT (Bruker, 2005)'
_computing_molecular_graphics 'ORTEP 3.2 (Farrugia, 1997) and Mercury 3.0'
_computing_structure_refinement 'SHELXL-97 (Sheldrick, 2008)'
_computing_structure_solution 'SIR 97 (Altomare et al, 1999)'
_diffrn_ambient_temperature 298(2)
_diffrn_measured_fraction_theta_full 0.986
_diffrn_measured_fraction_theta_max 0.986
_diffrn_measurement_device_type 'Bruker APEX-II CCD area detector'
_diffrn_measurement_method 'phi and omega scans'
_diffrn_radiation_monochromator graphite
_diffrn_radiation_source 'fine-focus sealed tube'
_diffrn_radiation_type MoK\a
_diffrn_radiation_wavelength 0.71069
_diffrn_reflns_av_R_equivalents 0.0397
_diffrn_reflns_av_sigmaI/netI 0.0241
_diffrn_reflns_limit_h_max 27
_diffrn_reflns_limit_h_min -27
_diffrn_reflns_limit_k_max 12
_diffrn_reflns_limit_k_min -12
_diffrn_reflns_limit_l_max 11
_diffrn_reflns_limit_l_min -11
_diffrn_reflns_number 25820
_diffrn_reflns_theta_full 26.37
_diffrn_reflns_theta_max 26.37
_diffrn_reflns_theta_min 2.72
_exptl_absorpt_coefficient_mu 0.225
_exptl_absorpt_correction_type none
_exptl_crystal_colour colourless
_exptl_crystal_density_diffrn 1.366
_exptl_crystal_density_meas ?
_exptl_crystal_density_method 'not measured'
_exptl_crystal_description block
_exptl_crystal_F_000 872
_exptl_crystal_size_max 0.2
_exptl_crystal_size_mid 0.08
_exptl_crystal_size_min 0.01
_refine_diff_density_max 0.853
_refine_diff_density_min -0.522
_refine_diff_density_rms 0.078
_refine_ls_abs_structure_details 'Flack H D (1983), Acta Cryst. A39, 876-881'
_refine_ls_abs_structure_Flack 0.1(2)
_refine_ls_extinction_method none
_refine_ls_goodness_of_fit_ref 1.059
_refine_ls_hydrogen_treatment mixed
_refine_ls_matrix_type full
_refine_ls_number_parameters 270
_refine_ls_number_reflns 4092
_refine_ls_number_restraints 1
_refine_ls_restrained_S_all 1.059
_refine_ls_R_factor_all 0.0974
_refine_ls_R_factor_gt 0.0812
_refine_ls_shift/su_max 0.000
_refine_ls_shift/su_mean 0.000
_refine_ls_structure_factor_coef Fsqd
_refine_ls_weighting_details 'calc w=1/[\s^2^(Fo^2^)+(0.1698P)^2^+0.3375P] where P=(Fo^2^+2Fc^2^)/3'
_refine_ls_weighting_scheme calc
_refine_ls_wR_factor_gt 0.2212
_refine_ls_wR_factor_ref 0.2366
_reflns_number_gt 3252
_reflns_number_total 4092
_reflns_threshold_expression >2\s(I)
_cod_data_source_file c5ra07783d2.cif
_cod_data_source_block compound1
_cod_depositor_comments
;
The following automatic conversions were performed:

'_symmetry_cell_setting' value 'Orthorhombic' changed to
'orthorhombic' according to
/usr/data/users/saulius/crontab/automatic-downloads/rss-feeds/RSC/lib/dictionaries/cif_core.dic
dictionary named 'cif_core.dic' version 2.4.2 from 2011-04-26.

'_exptl_crystal_density_meas' value 'not measured' was changed to '?'
- the value is perceived as not measured.

Automatic conversion script
Id: cif_fix_values 3271 2015-04-21 07:52:19Z andrius 
;
_cod_original_sg_symbol_H-M Pna21
_cod_database_code 1520261

loop_
_symmetry_equiv_pos_as_xyz
'x, y, z'
'-x, -y, z+1/2'
'-x+1/2, y+1/2, z+1/2'
'x+1/2, -y+1/2, z'

loop_
_atom_site_label
_atom_site_type_symbol
_atom_site_fract_x
_atom_site_fract_y
_atom_site_fract_z
_atom_site_U_iso_or_equiv
_atom_site_adp_type
_atom_site_occupancy
_atom_site_symmetry_multiplicity
_atom_site_calc_flag
_atom_site_refinement_flags
C12 C 0.29077(13) 0.8949(3) 0.4881(4) 0.0467(7) Uani 1 1 d .
N3 N 0.31927(16) 0.6874(3) 0.3750(4) 0.0544(7) Uani 1 1 d .
O1 O 0.37006(13) 0.7563(3) 0.5731(4) 0.0716(8) Uani 1 1 d .
C16 C 0.40508(17) 0.4025(4) 0.3602(4) 0.0564(9) Uani 1 1 d .
N2 N 0.25285(13) 1.0850(3) 0.6243(4) 0.0579(8) Uani 1 1 d .
C8 C 0.29139(13) 0.9828(4) 0.6144(4) 0.0518(8) Uani 1 1 d .
N4 N 0.35282(13) 0.5750(3) 0.3701(3) 0.0511(7) Uani 1 1 d .
C15 C 0.39889(17) 0.5345(4) 0.2748(4) 0.0576(9) Uani 1 1 d .
N1 N 0.32975(17) 0.9647(5) 0.7264(5) 0.0787(13) Uani 1 1 d .
O3 O 0.32341(19) 0.4257(4) 0.5569(4) 0.0922(11) Uani 1 1 d .
C13 C 0.32983(13) 0.7759(3) 0.4846(4) 0.0473(7) Uani 1 1 d .
C6 C 0.39070(16) 1.0499(4) 0.9275(4) 0.0581(9) Uani 1 1 d .
O2 O 0.42184(17) 0.5863(4) 0.1734(4) 0.1001(14) Uani 1 1 d .
C11 C 0.25140(16) 0.9241(3) 0.3741(4) 0.0544(8) Uani 1 1 d .
H11 H 0.2501 0.8699 0.2908 0.065 Uiso 1 1 calc R
C10 C 0.2136(2) 1.0343(5) 0.3829(5) 0.0703(11) Uani 1 1 d .
H10 H 0.1880 1.0568 0.3054 0.084 Uiso 1 1 calc R
C14 C 0.35432(18) 0.4588(4) 0.4549(4) 0.0559(8) Uani 1 1 d .
C9 C 0.2157(2) 1.1077(5) 0.5105(5) 0.0675(10) Uani 1 1 d .
H9 H 0.1893 1.1786 0.5188 0.081 Uiso 1 1 calc R
C7 C 0.3295(2) 1.0479(7) 0.8600(6) 0.098(2) Uani 1 1 d .
H7A H 0.3009 1.0132 0.9309 0.117 Uiso 1 1 calc R
H7B H 0.3175 1.1372 0.8343 0.117 Uiso 1 1 calc R
C17 C 0.4650(2) 0.3890(6) 0.4363(5) 0.0768(12) Uani 1 1 d .
H17A H 0.4623 0.3183 0.5086 0.092 Uiso 1 1 calc R
H17B H 0.4732 0.4703 0.4897 0.092 Uiso 1 1 calc R
C1 C 0.4355(2) 1.1417(5) 0.9113(5) 0.0751(12) Uani 1 1 d .
C4 C 0.4600(4) 0.9358(8) 1.0948(10) 0.127(3) Uani 1 1 d .
H4 H 0.4680 0.8650 1.1577 0.152 Uiso 1 1 calc R
C2 C 0.4907(2) 1.1290(7) 0.9815(8) 0.0934(18) Uani 1 1 d .
H2 H 0.5201 1.1928 0.9672 0.112 Uiso 1 1 calc R
C19 C 0.3862(3) 0.2791(7) 0.2755(8) 0.106(2) Uani 1 1 d .
H19A H 0.4157 0.2653 0.1981 0.127 Uiso 1 1 calc R
H19B H 0.3898 0.2051 0.3434 0.127 Uiso 1 1 calc R
C18 C 0.5173(2) 0.3605(7) 0.3338(6) 0.0893(15) Uani 1 1 d .
H18A H 0.5535 0.3545 0.3907 0.134 Uiso 1 1 calc R
H18B H 0.5210 0.4307 0.2626 0.134 Uiso 1 1 calc R
H18C H 0.5105 0.2784 0.2831 0.134 Uiso 1 1 calc R
C3 C 0.5011(3) 1.0289(8) 1.0665(9) 0.104(2) Uani 1 1 d .
H3 H 0.5388 1.0211 1.1098 0.125 Uiso 1 1 calc R
C5 C 0.4056(3) 0.9499(5) 1.0267(9) 0.099(2) Uani 1 1 d .
Cl1 Cl 0.42138(15) 1.2773(3) 0.8025(3) 0.1844(14) Uani 1 1 d .
F1 F 0.3619(3) 0.8605(4) 1.0574(13) 0.215(4) Uani 1 1 d .
C20 C 0.3297(3) 0.2692(8) 0.2088(11) 0.121(3) Uani 1 1 d .
H20A H 0.3255 0.1836 0.1641 0.181 Uiso 1 1 calc R
H29B H 0.3257 0.3364 0.1343 0.181 Uiso 1 1 calc R
H20C H 0.2991 0.2809 0.2825 0.181 Uiso 1 1 calc R
H1N H 0.351(2) 0.904(4) 0.728(5) 0.048(10) Uiso 1 1 d .
H3N H 0.2917(19) 0.686(4) 0.335(5) 0.044(11) Uiso 1 1 d .

loop_
_atom_site_aniso_label
_atom_site_aniso_U_11
_atom_site_aniso_U_22
_atom_site_aniso_U_33
_atom_site_aniso_U_23
_atom_site_aniso_U_13
_atom_site_aniso_U_12
C12 0.0407(14) 0.0534(17) 0.0459(16) -0.0110(14) -0.0005(12) -0.0008(12)
N3 0.0531(17) 0.0569(17) 0.0533(16) -0.0149(15) -0.0104(14) 0.0080(13)
O1 0.0592(15) 0.0819(17) 0.0738(17) -0.0304(15) -0.0218(14) 0.0213(13)
C16 0.069(2) 0.0552(19) 0.0450(17) -0.0134(16) 0.0062(15) 0.0111(16)
N2 0.0530(15) 0.0639(18) 0.0568(17) -0.0199(14) -0.0056(13) 0.0131(13)
C8 0.0366(15) 0.068(2) 0.0508(18) -0.0214(16) -0.0054(13) -0.0001(13)
N4 0.0541(15) 0.0550(15) 0.0441(15) -0.0060(13) 0.0065(12) 0.0081(12)
C15 0.0571(19) 0.076(2) 0.0399(16) -0.0014(16) 0.0065(15) 0.0118(17)
N1 0.069(2) 0.094(3) 0.073(2) -0.049(2) -0.0324(18) 0.033(2)
O3 0.122(3) 0.092(2) 0.0627(19) 0.0038(18) 0.043(2) 0.013(2)
C13 0.0390(14) 0.0575(19) 0.0454(16) -0.0064(15) -0.0025(13) -0.0014(13)
C6 0.0561(19) 0.061(2) 0.057(2) -0.0273(17) -0.0164(16) 0.0080(16)
O2 0.084(2) 0.130(3) 0.086(2) 0.048(2) 0.0397(19) 0.035(2)
C11 0.0573(18) 0.0567(18) 0.0493(18) -0.0102(16) -0.0083(15) 0.0051(15)
C10 0.075(2) 0.083(3) 0.053(2) -0.008(2) -0.0151(18) 0.020(2)
C14 0.072(2) 0.060(2) 0.0356(16) -0.0089(14) 0.0101(15) 0.0050(16)
C9 0.075(2) 0.066(2) 0.062(2) -0.0120(18) -0.0097(19) 0.0182(19)
C7 0.067(3) 0.147(5) 0.080(3) -0.069(4) -0.029(2) 0.037(3)
C17 0.086(3) 0.095(3) 0.049(2) -0.009(2) -0.0102(19) 0.016(2)
C1 0.080(3) 0.089(3) 0.056(2) 0.002(2) 0.016(2) 0.013(2)
C4 0.154(7) 0.102(5) 0.125(6) 0.020(4) -0.044(5) 0.048(5)
C2 0.058(2) 0.127(5) 0.095(4) -0.040(4) 0.005(3) -0.005(3)
C19 0.091(3) 0.112(4) 0.114(5) -0.063(4) 0.018(3) 0.009(3)
C18 0.077(3) 0.124(4) 0.067(3) -0.011(3) -0.006(2) 0.026(3)
C3 0.084(3) 0.124(5) 0.105(4) -0.029(4) -0.036(3) 0.013(3)
C5 0.103(4) 0.063(3) 0.131(6) -0.001(3) -0.036(4) -0.005(2)
Cl1 0.196(2) 0.191(2) 0.166(2) 0.120(2) 0.0699(19) 0.047(2)
F1 0.198(5) 0.082(3) 0.365(13) 0.048(5) -0.049(7) -0.066(3)
C20 0.100(4) 0.111(5) 0.150(7) -0.038(5) 0.006(4) 0.000(3)

loop_
_atom_type_symbol
_atom_type_description
_atom_type_scat_dispersion_real
_atom_type_scat_dispersion_imag
_atom_type_scat_source
C C 0.0033 0.0016 'International Tables Vol C Tables 4.2.6.8 and 6.1.1.4'
H H 0.0000 0.0000 'International Tables Vol C Tables 4.2.6.8 and 6.1.1.4'
N N 0.0061 0.0033 'International Tables Vol C Tables 4.2.6.8 and 6.1.1.4'
O O 0.0106 0.0060 'International Tables Vol C Tables 4.2.6.8 and 6.1.1.4'
Cl Cl 0.1484 0.1585 'International Tables Vol C Tables 4.2.6.8 and 6.1.1.4'
F F 0.0171 0.0103 'International Tables Vol C Tables 4.2.6.8 and 6.1.1.4'

loop_
_geom_angle_atom_site_label_1
_geom_angle_atom_site_label_2
_geom_angle_atom_site_label_3
_geom_angle
C11 C12 C8 117.5(3)
C11 C12 C13 121.9(3)
C8 C12 C13 120.6(3)
C13 N3 N4 118.6(3)
C17 C16 C19 113.6(4)
C17 C16 C14 115.8(3)
C19 C16 C14 112.4(4)
C17 C16 C15 112.6(4)
C19 C16 C15 115.6(4)
C14 C16 C15 83.8(3)
C9 N2 C8 118.4(3)
N1 C8 N2 117.6(3)
N1 C8 C12 121.2(3)
N2 C8 C12 121.1(3)
N3 N4 C14 134.0(3)
N3 N4 C15 131.8(3)
C14 N4 C15 94.2(3)
O2 C15 N4 132.0(4)
O2 C15 C16 137.3(4)
N4 C15 C16 90.6(3)
C8 N1 C7 122.7(4)
O1 C13 N3 120.0(3)
O1 C13 C12 123.4(3)
N3 C13 C12 116.6(3)
C1 C6 C5 112.7(4)
C1 C6 C7 129.1(5)
C5 C6 C7 118.1(5)
C12 C11 C10 120.7(3)
C9 C10 C11 117.2(4)
O3 C14 N4 129.8(4)
O3 C14 C16 138.7(4)
N4 C14 C16 91.4(3)
N2 C9 C10 125.0(4)
N1 C7 C6 109.8(3)
C16 C17 C18 114.9(4)
C6 C1 C2 122.3(5)
C6 C1 Cl1 117.9(4)
C2 C1 Cl1 119.8(5)
C3 C4 C5 116.7(6)
C3 C2 C1 120.2(6)
C20 C19 C16 121.5(6)
C2 C3 C4 122.7(6)
F1 C5 C4 118.4(7)
F1 C5 C6 116.4(6)
C4 C5 C6 125.2(6)

loop_
_geom_bond_atom_site_label_1
_geom_bond_atom_site_label_2
_geom_bond_distance
C12 C11 1.385(5)
C12 C8 1.446(4)
C12 C13 1.486(5)
N3 C13 1.355(5)
N3 N4 1.361(4)
O1 C13 1.218(4)
C16 C17 1.509(6)
C16 C19 1.522(7)
C16 C14 1.529(5)
C16 C15 1.547(6)
N2 C9 1.340(5)
N2 C8 1.347(5)
C8 N1 1.337(5)
N4 C14 1.401(5)
N4 C15 1.402(4)
C15 O2 1.172(5)
N1 C7 1.470(5)
O3 C14 1.199(5)
C6 C1 1.372(7)
C6 C5 1.390(8)
C6 C7 1.495(6)
C11 C10 1.400(6)
C10 C9 1.371(6)
C17 C18 1.518(7)
C1 C2 1.390(8)
C1 Cl1 1.716(5)
C4 C3 1.340(12)
C4 C5 1.369(10)
C2 C3 1.292(11)
C19 C20 1.401(10)
C5 F1 1.358(8)
